data_1563222
loop_
_publ_author_name
'Shi, Ling'
'Yang, Ping'
'Huang, Guang'
'Li, Qian'
'Wang, Ning'
'Wu, Jian-Zhong'
'Yu, Ying'

_publ_section_title
;
 C--H&#x22EF;Cl relevant discrepancy on structure, magnetic and electronic
 conductivity of two mixed-valence CuICuII coordination polymers
;
_journal_issue 7
_journal_name_full 'Journal of Solid State Chemistry'
_journal_page_first 1699
_journal_page_last 1706
_journal_paper_doi 10.1016/j.jssc.2011.05.016
_journal_volume 184
_journal_year 2011
_chemical_formula_sum 'C18 H12 Cl Cu2 N4 O2'
_chemical_formula_weight 478.85
_space_group_IT_number 40
_space_group_name_Hall 'A 2 -2a'
_space_group_name_H-M_alt 'A m a 2'
_symmetry_cell_setting orthorhombic
_symmetry_space_group_name_Hall 'A 2 -2a'
_symmetry_space_group_name_H-M 'A m a 2'
_atom_sites_solution_hydrogens geom
_atom_sites_solution_primary direct
_atom_sites_solution_secondary difmap
_cell_angle_alpha 90.00
_cell_angle_beta 90.00
_cell_angle_gamma 90.00
_cell_formula_units_Z 4
_cell_length_a 13.317(2)
_cell_length_b 10.5909(17)
_cell_length_c 11.8134(19)
_cell_measurement_reflns_used 2249
_cell_measurement_temperature 293(2)
_cell_measurement_theta_max 26.48
_cell_measurement_theta_min 2.58
_cell_volume 1666.2(5)
_computing_cell_refinement 'Bruker SMART'
_computing_data_collection 'Bruker SMART'
_computing_data_reduction 'Bruker SMART'
_computing_molecular_graphics 'Bruker SHELXTL'
_computing_publication_material 'Bruker SHELXTL'
_computing_structure_refinement 'Bruker SHELXTL'
_computing_structure_solution 'Bruker SHELXTL'
_diffrn_ambient_temperature 293(2)
_diffrn_measured_fraction_theta_full 1.000
_diffrn_measured_fraction_theta_max 1.000
_diffrn_measurement_device_type 'CCD area detector'
_diffrn_measurement_method 'omega scan'
_diffrn_radiation_monochromator graphite
_diffrn_radiation_source 'fine-focus sealed tube'
_diffrn_radiation_type MoK\a
_diffrn_radiation_wavelength 0.71073
_diffrn_reflns_av_R_equivalents 0.0408
_diffrn_reflns_av_sigmaI/netI 0.0347
_diffrn_reflns_limit_h_max 16
_diffrn_reflns_limit_h_min -14
_diffrn_reflns_limit_k_max 13
_diffrn_reflns_limit_k_min -11
_diffrn_reflns_limit_l_max 14
_diffrn_reflns_limit_l_min -11
_diffrn_reflns_number 4264
_diffrn_reflns_theta_full 25.98
_diffrn_reflns_theta_max 25.98
_diffrn_reflns_theta_min 2.58
_exptl_absorpt_coefficient_mu 2.736
_exptl_absorpt_correction_T_max 0.440
_exptl_absorpt_correction_T_min 0.330
_exptl_absorpt_correction_type multi-scan
_exptl_absorpt_process_details SADABS,Bruker(2002)
_exptl_crystal_colour 'black green'
_exptl_crystal_density_diffrn 1.909
_exptl_crystal_density_method 'not measured'
_exptl_crystal_description block
_exptl_crystal_F_000 956
_exptl_crystal_size_max 0.42
_exptl_crystal_size_mid 0.4
_exptl_crystal_size_min 0.3
_refine_diff_density_max 0.384
_refine_diff_density_min -0.222
_refine_diff_density_rms 0.061
_refine_ls_abs_structure_details 'Flack H D (1983), Acta Cryst. A39, 876-881'
_refine_ls_abs_structure_Flack 0.16(2)
_refine_ls_extinction_method none
_refine_ls_goodness_of_fit_ref 1.034
_refine_ls_hydrogen_treatment constr
_refine_ls_matrix_type full
_refine_ls_number_parameters 127
_refine_ls_number_reflns 1450
_refine_ls_number_restraints 1
_refine_ls_restrained_S_all 1.034
_refine_ls_R_factor_all 0.0330
_refine_ls_R_factor_gt 0.0282
_refine_ls_shift/su_max 0.000
_refine_ls_shift/su_mean 0.000
_refine_ls_structure_factor_coef Fsqd
_refine_ls_weighting_details 'calc w=1/[\s^2^(Fo^2^)+(0.0378P)^2^+0.0000P] where P=(Fo^2^+2Fc^2^)/3'
_refine_ls_weighting_scheme calc
_refine_ls_wR_factor_gt 0.0644
_refine_ls_wR_factor_ref 0.0658
_reflns_number_gt 1298
_reflns_number_total 1450
_reflns_threshold_expression >2sigma(I)
_cod_data_source_file JSSC-2011-184-1689.cif
_cod_data_source_block 1
_cod_original_sg_symbol_Hall 'A 2 -2a '
_cod_original_sg_symbol_H-M 'A m a 2 '
_cod_database_code 1563222

loop_
_symmetry_equiv_pos_as_xyz
'x, y, z'
'-x, -y, z'
'x+1/2, -y, z'
'-x+1/2, y, z'
'x, y+1/2, z+1/2'
'-x, -y+1/2, z+1/2'
'x+1/2, -y+1/2, z+1/2'
'-x+1/2, y+1/2, z+1/2'

loop_
_atom_site_label
_atom_site_type_symbol
_atom_site_fract_x
_atom_site_fract_y
_atom_site_fract_z
_atom_site_U_iso_or_equiv
_atom_site_adp_type
_atom_site_occupancy
_atom_site_symmetry_multiplicity
_atom_site_calc_flag
_atom_site_refinement_flags
_atom_site_disorder_assembly
_atom_site_disorder_group
C1 C 0.4475(3) 0.1474(4) 0.8967(4) 0.0344(9) Uani 1 1 d . . .
H1 H 0.4760 0.1208 0.8290 0.041 Uiso 1 1 calc R . .
C2 C 0.5089(3) 0.1895(4) 0.9805(5) 0.0386(10) Uani 1 1 d . . .
H2 H 0.5779 0.1946 0.9690 0.046 Uiso 1 1 calc R . .
C3 C 0.4671(3) 0.2249(4) 1.0836(5) 0.0413(10) Uani 1 1 d . . .
H3 H 0.5078 0.2518 1.1429 0.050 Uiso 1 1 calc R . .
C4 C 0.3639(3) 0.2195(4) 1.0966(3) 0.0360(10) Uani 1 1 d . . .
H4 H 0.3342 0.2418 1.1650 0.043 Uiso 1 1 calc R . .
C5 C 0.3064(3) 0.1809(3) 1.0072(3) 0.0278(8) Uani 1 1 d . . .
C6 C 0.3060(3) 0.0371(4) 0.5773(4) 0.0273(9) Uani 1 1 d . . .
C7 C 0.3030(3) -0.0219(4) 0.3879(4) 0.0251(8) Uani 1 1 d . . .
C8 C 0.3533(3) -0.0548(3) 0.2894(4) 0.0348(9) Uani 1 1 d . . .
H8 H 0.4231 -0.0559 0.2887 0.042 Uiso 1 1 calc R . .
C9 C 0.3012(3) -0.0858(4) 0.1921(4) 0.0395(11) Uani 1 1 d . . .
H9 H 0.3361 -0.1068 0.1265 0.047 Uiso 1 1 calc R . .
Cl Cl 0.2500 -0.14709(15) 0.85673(14) 0.0423(4) Uani 1 2 d S . .
Cu1 Cu 0.2500 0.07934(7) 0.79411(5) 0.03227(19) Uani 1 2 d S . .
Cu2 Cu 0.5000 0.0000 0.49251(6) 0.03119(18) Uani 1 2 d S . .
N1 N 0.3473(2) 0.1427(3) 0.9079(3) 0.0295(7) Uani 1 1 d . . .
N2 N 0.3572(2) 0.0086(3) 0.4848(3) 0.0257(6) Uani 1 1 d . . .
O1 O 0.3493(2) 0.0661(3) 0.6703(2) 0.0362(7) Uani 1 1 d . . .

loop_
_atom_site_aniso_label
_atom_site_aniso_U_11
_atom_site_aniso_U_22
_atom_site_aniso_U_33
_atom_site_aniso_U_23
_atom_site_aniso_U_13
_atom_site_aniso_U_12
C1 0.025(2) 0.045(2) 0.034(2) 0.0003(19) 0.0003(17) 0.0017(18)
C2 0.0237(19) 0.053(2) 0.039(3) -0.001(2) -0.0027(19) -0.0023(19)
C3 0.031(2) 0.051(2) 0.042(2) -0.006(2) -0.012(2) 0.003(2)
C4 0.031(2) 0.046(2) 0.031(3) -0.006(2) -0.0007(18) 0.003(2)
C5 0.0223(19) 0.0307(19) 0.030(2) -0.0015(17) -0.0002(17) 0.0003(15)
C6 0.014(2) 0.039(2) 0.029(2) 0.0003(17) -0.0025(17) -0.0018(16)
C7 0.0161(19) 0.032(2) 0.027(2) 0.0014(17) -0.0019(16) -0.0003(15)
C8 0.0177(18) 0.051(2) 0.036(2) -0.008(2) 0.005(2) 0.0008(17)
C9 0.036(2) 0.053(3) 0.029(2) -0.0109(19) 0.0039(19) 0.002(2)
Cl 0.0337(8) 0.0490(9) 0.0441(9) -0.0052(7) 0.000 0.000
Cu1 0.0168(3) 0.0555(4) 0.0246(3) -0.0052(4) 0.000 0.000
Cu2 0.0101(3) 0.0559(4) 0.0276(3) 0.000 0.000 0.0017(3)
N1 0.0192(17) 0.0380(17) 0.0312(18) -0.0002(15) -0.0007(14) 0.0009(14)
N2 0.0135(13) 0.0404(16) 0.0232(16) 0.0015(14) 0.0019(16) 0.0019(13)
O1 0.0143(14) 0.071(2) 0.0237(15) -0.0061(14) -0.0003(11) -0.0035(14)

loop_
_atom_type_symbol
_atom_type_description
_atom_type_scat_dispersion_real
_atom_type_scat_dispersion_imag
_atom_type_scat_source
C C 0.0033 0.0016 'International Tables Vol C Tables 4.2.6.8 and 6.1.1.4'
H H 0.0000 0.0000 'International Tables Vol C Tables 4.2.6.8 and 6.1.1.4'
N N 0.0061 0.0033 'International Tables Vol C Tables 4.2.6.8 and 6.1.1.4'
O O 0.0106 0.0060 'International Tables Vol C Tables 4.2.6.8 and 6.1.1.4'
Cl Cl 0.1484 0.1585 'International Tables Vol C Tables 4.2.6.8 and 6.1.1.4'
Cu Cu 0.3201 1.2651 'International Tables Vol C Tables 4.2.6.8 and 6.1.1.4'

loop_
_geom_angle_atom_site_label_1
_geom_angle_atom_site_label_2
_geom_angle_atom_site_label_3
_geom_angle
_geom_angle_site_symmetry_1
_geom_angle_site_symmetry_3
N1 C1 C2 122.6(4) . .
N1 C1 H1 118.7 . .
C2 C1 H1 118.7 . .
C1 C2 C3 119.0(4) . .
C1 C2 H2 120.5 . .
C3 C2 H2 120.5 . .
C4 C3 C2 118.9(4) . .
C4 C3 H3 120.5 . .
C2 C3 H3 120.5 . .
C5 C4 C3 118.9(4) . .
C5 C4 H4 120.5 . .
C3 C4 H4 120.5 . .
N1 C5 C4 122.2(3) . .
N1 C5 C5 113.7(2) . 4
C4 C5 C5 124.1(2) . 4
O1 C6 N2 122.2(3) . .
O1 C6 C6 116.8(2) . 4
N2 C6 C6 121.0(2) . 4
C8 C7 N2 119.9(3) . .
C8 C7 C7 118.9(2) . 4
N2 C7 C7 121.2(2) . 4
C9 C8 C7 121.0(4) . .
C9 C8 H8 119.5 . .
C7 C8 H8 119.5 . .
C9 C9 C8 120.1(3) 4 .
C9 C9 H9 119.9 4 .
C8 C9 H9 119.9 . .
O1 Cu1 O1 83.99(16) . 4
O1 Cu1 N1 164.18(16) . 4
O1 Cu1 N1 95.05(12) 4 4
O1 Cu1 N1 95.05(12) . .
O1 Cu1 N1 164.18(16) 4 .
N1 Cu1 N1 81.57(19) 4 .
O1 Cu1 Cl 98.65(11) . .
O1 Cu1 Cl 98.65(11) 4 .
N1 Cu1 Cl 97.10(10) 4 .
N1 Cu1 Cl 97.10(10) . .
N2 Cu2 N2 174.5(2) . 2_655
C1 N1 C5 118.3(3) . .
C1 N1 Cu1 126.6(3) . .
C5 N1 Cu1 115.1(2) . .
C6 N2 C7 117.8(3) . .
C6 N2 Cu2 119.1(3) . .
C7 N2 Cu2 123.0(3) . .
C6 O1 Cu1 110.5(2) . .

loop_
_geom_bond_atom_site_label_1
_geom_bond_atom_site_label_2
_geom_bond_distance
_geom_bond_site_symmetry_2
C1 N1 1.341(5) .
C1 C2 1.359(6) .
C1 H1 0.9300 .
C2 C3 1.391(7) .
C2 H2 0.9300 .
C3 C4 1.383(6) .
C3 H3 0.9300 .
C4 C5 1.367(5) .
C4 H4 0.9300 .
C5 N1 1.355(5) .
C5 C5 1.502(7) 4
C6 O1 1.279(5) .
C6 N2 1.322(5) .
C6 C6 1.491(7) 4
C7 C8 1.387(6) .
C7 N2 1.391(6) .
C7 C7 1.412(8) 4
C8 C9 1.382(6) .
C8 H8 0.9300 .
C9 C9 1.364(9) 4
C9 H9 0.9300 .
Cl Cu1 2.5095(17) .
Cu1 O1 1.977(3) .
Cu1 O1 1.977(3) 4
Cu1 N1 1.984(3) 4
Cu1 N1 1.984(3) .
Cu2 N2 1.907(3) .
Cu2 N2 1.907(3) 2_655

loop_
_geom_torsion_atom_site_label_1
_geom_torsion_atom_site_label_2
_geom_torsion_atom_site_label_3
_geom_torsion_atom_site_label_4
_geom_torsion
_geom_torsion_site_symmetry_1
_geom_torsion_site_symmetry_2
_geom_torsion_site_symmetry_3
_geom_torsion_site_symmetry_4
N1 C1 C2 C3 2.4(6) . . . .
C1 C2 C3 C4 -1.8(7) . . . .
C2 C3 C4 C5 -0.7(6) . . . .
C3 C4 C5 N1 2.8(6) . . . .
C3 C4 C5 C5 -174.9(3) . . . 4
N2 C7 C8 C9 179.8(4) . . . .
C7 C7 C8 C9 0.7(5) 4 . . .
C7 C8 C9 C9 -0.7(5) . . . 4
C2 C1 N1 C5 -0.4(6) . . . .
C2 C1 N1 Cu1 -178.3(3) . . . .
C4 C5 N1 C1 -2.3(6) . . . .
C5 C5 N1 C1 175.6(3) 4 . . .
C4 C5 N1 Cu1 175.8(3) . . . .
C5 C5 N1 Cu1 -6.3(3) 4 . . .
O1 Cu1 N1 C1 -10.1(4) . . . .
O1 Cu1 N1 C1 -95.8(6) 4 . . .
N1 Cu1 N1 C1 -174.5(3) 4 . . .
Cl Cu1 N1 C1 89.3(3) . . . .
O1 Cu1 N1 C5 172.0(3) . . . .
O1 Cu1 N1 C5 86.2(6) 4 . . .
N1 Cu1 N1 C5 7.6(3) 4 . . .
Cl Cu1 N1 C5 -88.6(3) . . . .
O1 C6 N2 C7 179.9(3) . . . .
C6 C6 N2 C7 -0.3(4) 4 . . .
O1 C6 N2 Cu2 4.1(5) . . . .
C6 C6 N2 Cu2 -176.14(10) 4 . . .
C8 C7 N2 C6 -178.8(3) . . . .
C7 C7 N2 C6 0.3(4) 4 . . .
C8 C7 N2 Cu2 -3.1(5) . . . .
C7 C7 N2 Cu2 175.96(12) 4 . . .
N2 C6 O1 Cu1 -172.2(3) . . . .
C6 C6 O1 Cu1 8.1(3) 4 . . .
O1 Cu1 O1 C6 -9.7(3) 4 . . .
N1 Cu1 O1 C6 -97.0(5) 4 . . .
N1 Cu1 O1 C6 -173.8(3) . . . .
Cl Cu1 O1 C6 88.2(3) . . . .
